data_4328363
loop_
_publ_author_name
'Ping Cui'
'Lijun Ren'
'Zhi Chen'
'Huancheng Hu'
'Bin Zhao'
'Wei Shi'
'Peng Cheng'

_publ_section_title
;
 Temperature-Controlled Chiral and Achiral Copper Tetrazolate
 Metal-Organic Frameworks: Syntheses, Structures, and I2 Adsorption
;
_journal_name_full 'Inorganic Chemistry'
_journal_page_first 2303
_journal_page_last 2310
_journal_paper_doi 10.1021/ic2023105
_journal_volume 51
_journal_year 2012
_chemical_formula_sum 'C6 H8 Cu I N8 O'
_chemical_formula_weight 398.64
_chemical_name_systematic
; 
 ? 
;
_space_group_IT_number 76
_symmetry_cell_setting tetragonal
_symmetry_space_group_name_Hall 'P 4w'
_symmetry_space_group_name_H-M 'P 41'
_atom_sites_solution_hydrogens geom
_atom_sites_solution_primary direct
_atom_sites_solution_secondary difmap
_audit_creation_method SHELXL-97
_cell_angle_alpha 90.00
_cell_angle_beta 90.00
_cell_angle_gamma 90.00
_cell_formula_units_Z 4
_cell_length_a 12.3919(3)
_cell_length_b 12.3919(3)
_cell_length_c 7.9043(3)
_cell_measurement_reflns_used 1720
_cell_measurement_temperature 120(2)
_cell_measurement_theta_max 28.9930
_cell_measurement_theta_min 2.3196
_cell_volume 1213.78(6)
_computing_cell_refinement
;
CrysAlisPro, Oxford Diffraction Ltd.,
Version 1.171.33.48 (release 15-09-2009 CrysAlis171 .NET)
(compiled Sep 15 2009,11:49:04)
;
_computing_data_collection
;
CrysAlisPro, Oxford Diffraction Ltd.,
Version 1.171.33.48 (release 15-09-2009 CrysAlis171 .NET)
(compiled Sep 15 2009,11:49:04)
;
_computing_data_reduction
;
CrysAlisPro, Oxford Diffraction Ltd.,
Version 1.171.33.48 (release 15-09-2009 CrysAlis171 .NET)
(compiled Sep 15 2009,11:49:04)
;
_computing_molecular_graphics 'Bruker SHELXTL'
_computing_publication_material 'Bruker SHELXTL'
_computing_structure_refinement 'SHELXL-97 (Sheldrick, 1997)'
_computing_structure_solution 'SHELXS-97 (Sheldrick, 1990)'
_diffrn_ambient_temperature 120(2)
_diffrn_detector_area_resol_mean 16.2116
_diffrn_measured_fraction_theta_full 0.983
_diffrn_measured_fraction_theta_max 0.983
_diffrn_measurement_device_type 'SuperNova, Single source at offset), Eos'
_diffrn_measurement_method '\w scans'
_diffrn_radiation_monochromator graphite
_diffrn_radiation_source 'fine-focus sealed tube'
_diffrn_radiation_type MoK\a
_diffrn_radiation_wavelength 0.71073
_diffrn_reflns_av_R_equivalents 0.0295
_diffrn_reflns_av_sigmaI/netI 0.0487
_diffrn_reflns_limit_h_max 7
_diffrn_reflns_limit_h_min -14
_diffrn_reflns_limit_k_max 14
_diffrn_reflns_limit_k_min -12
_diffrn_reflns_limit_l_max 9
_diffrn_reflns_limit_l_min -9
_diffrn_reflns_number 2285
_diffrn_reflns_theta_full 25.01
_diffrn_reflns_theta_max 25.01
_diffrn_reflns_theta_min 3.06
_exptl_absorpt_coefficient_mu 4.341
_exptl_absorpt_correction_T_max 0.2756
_exptl_absorpt_correction_T_min 0.1804
_exptl_absorpt_correction_type multi-scan
_exptl_absorpt_process_details
;
CrysAlisPro, Oxford Diffraction Ltd.,
Version 1.171.33.48 (release 15-09-2009 CrysAlis171 .NET)
(compiled Sep 15 2009,11:49:04)
empirical absorption correction using spherical harmonics,
 implemented in SCALE3 ABSPACK scaling algorithm.
;
_exptl_crystal_colour_modifier dark
_exptl_crystal_colour_primary blue
_exptl_crystal_density_diffrn 2.182
_exptl_crystal_description needle
_exptl_crystal_F_000 760
_exptl_crystal_size_max 0.60
_exptl_crystal_size_mid 0.60
_exptl_crystal_size_min 0.40
_refine_diff_density_max 1.167
_refine_diff_density_min -1.358
_refine_diff_density_rms 0.258
_refine_ls_abs_structure_details 'Flack H D (1983), Acta Cryst. A39, 876-881'
_refine_ls_abs_structure_Flack 0.00(5)
_refine_ls_extinction_coef 0.068(9)
_refine_ls_extinction_expression Fc^*^=kFc[1+0.001xFc^2^\l^3^/sin(2\q)]^-1/4^
_refine_ls_extinction_method SHELXL
_refine_ls_goodness_of_fit_ref 1.071
_refine_ls_hydrogen_treatment constr
_refine_ls_matrix_type full
_refine_ls_number_parameters 165
_refine_ls_number_reflns 1765
_refine_ls_number_restraints 1
_refine_ls_restrained_S_all 1.071
_refine_ls_R_factor_all 0.0828
_refine_ls_R_factor_gt 0.0775
_refine_ls_shift/su_max 0.000
_refine_ls_shift/su_mean 0.000
_refine_ls_structure_factor_coef Fsqd
_refine_ls_weighting_details 'calc w=1/[\s^2^(Fo^2^)+(0.1596P)^2^+1.8243P] where P=(Fo^2^+2Fc^2^)/3'
_refine_ls_weighting_scheme calc
_refine_ls_wR_factor_gt 0.1988
_refine_ls_wR_factor_ref 0.2035
_reflns_number_gt 1603
_reflns_number_total 1765
_reflns_threshold_expression >2sigma(I)
_cod_data_source_file ic2023105_si_001_04.cif
_cod_data_source_block 1'.0.5I2
_cod_database_code 4328363

loop_
_symmetry_equiv_pos_as_xyz
'x, y, z'
'-y, x, z+1/4'
'-x, -y, z+1/2'
'y, -x, z+3/4'

loop_
_atom_site_label
_atom_site_type_symbol
_atom_site_fract_x
_atom_site_fract_y
_atom_site_fract_z
_atom_site_U_iso_or_equiv
_atom_site_adp_type
_atom_site_occupancy
_atom_site_symmetry_multiplicity
_atom_site_calc_flag
_atom_site_refinement_flags
Cu1 Cu 0.51429(9) 0.82313(8) 0.80505(13) 0.0156(5) Uani 1 1 d .
C1 C 0.6637(8) 0.6451(9) 0.7227(13) 0.017(2) Uani 1 1 d .
C2 C 0.6752(11) 0.6185(9) 0.9088(15) 0.025(3) Uani 1 1 d .
H2B H 0.7194 0.5543 0.9198 0.031 Uiso 1 1 calc R
H2A H 0.6044 0.6017 0.9540 0.031 Uiso 1 1 calc R
C3 C 0.7251(10) 0.7082(9) 1.0155(14) 0.028(3) Uani 1 1 d .
H3A H 0.7336 0.6848 1.1319 0.033 Uiso 1 1 calc R
H3B H 0.7955 0.7280 0.9714 0.033 Uiso 1 1 calc R
C4 C 0.6808(9) 0.8839(10) 1.1270(15) 0.027(3) Uani 1 1 d .
H4B H 0.7588 0.8891 1.1339 0.033 Uiso 1 1 calc R
H4A H 0.6536 0.8652 1.2383 0.033 Uiso 1 1 calc R
C5 C 0.6348(8) 0.9902(8) 1.0731(17) 0.022(2) Uani 1 1 d .
H5B H 0.6589 1.0458 1.1509 0.026 Uiso 1 1 calc R
H5A H 0.6621 1.0081 0.9616 0.026 Uiso 1 1 calc R
C6 C 0.5153(7) 0.9897(8) 1.0685(17) 0.019(2) Uani 1 1 d .
I1 I 0.1108(4) 0.0490(5) 0.2370(11) 0.177(3) Uani 0.50 1 d P
I2 I -0.0949(5) 0.0580(7) 0.348(2) 0.299(8) Uani 0.50 1 d P
N1 N 0.6001(7) 0.7241(7) 0.6669(11) 0.0160(18) Uani 1 1 d .
N2 N 0.6073(7) 0.7237(8) 0.4965(12) 0.025(2) Uani 1 1 d .
N3 N 0.6737(8) 0.6461(8) 0.4526(13) 0.027(2) Uani 1 1 d .
N4 N 0.7083(6) 0.5982(7) 0.5946(11) 0.0167(18) Uani 1 1 d .
N5 N 0.4548(7) 0.9211(7) 0.9768(11) 0.0219(19) Uani 1 1 d .
N6 N 0.3500(7) 0.9454(8) 1.0057(11) 0.019(2) Uani 1 1 d .
N7 N 0.3422(7) 1.0231(8) 1.1134(13) 0.024(2) Uani 1 1 d .
N8 N 0.4472(7) 1.0524(6) 1.1585(12) 0.0188(19) Uani 1 1 d .
O1 O 0.6510(6) 0.8000(6) 1.0061(9) 0.0195(17) Uani 1 1 d .

loop_
_atom_site_aniso_label
_atom_site_aniso_U_11
_atom_site_aniso_U_22
_atom_site_aniso_U_33
_atom_site_aniso_U_23
_atom_site_aniso_U_13
_atom_site_aniso_U_12
Cu1 0.0195(7) 0.0132(7) 0.0140(7) 0.0001(5) 0.0018(5) 0.0000(4)
C1 0.010(4) 0.024(5) 0.017(6) -0.001(5) 0.005(5) -0.006(4)
C2 0.045(7) 0.022(5) 0.010(5) 0.004(5) 0.005(5) 0.019(5)
C3 0.032(6) 0.035(6) 0.016(6) 0.000(5) 0.001(5) 0.011(5)
C4 0.022(5) 0.039(6) 0.022(6) -0.010(5) -0.002(5) 0.006(4)
C5 0.021(5) 0.020(5) 0.024(6) -0.006(5) 0.000(5) -0.006(4)
C6 0.015(5) 0.017(4) 0.024(5) -0.003(5) 0.005(5) 0.000(3)
I1 0.132(4) 0.125(4) 0.275(10) -0.028(4) -0.065(5) -0.005(3)
I2 0.120(4) 0.182(6) 0.60(2) -0.203(10) -0.064(8) 0.000(4)
N1 0.029(5) 0.014(4) 0.006(4) 0.003(3) -0.002(4) 0.003(3)
N2 0.023(5) 0.037(5) 0.014(4) -0.011(4) 0.003(4) -0.007(4)
N3 0.030(5) 0.026(5) 0.026(5) -0.001(4) -0.003(4) 0.012(4)
N4 0.014(4) 0.018(4) 0.018(5) -0.005(3) -0.007(3) 0.004(3)
N5 0.022(4) 0.019(4) 0.025(5) 0.000(4) 0.001(4) -0.001(3)
N6 0.015(4) 0.020(4) 0.024(5) -0.003(4) 0.004(4) -0.004(3)
N7 0.015(4) 0.025(5) 0.032(6) -0.004(4) -0.003(4) 0.001(3)
N8 0.025(4) 0.012(4) 0.019(5) -0.004(4) 0.000(4) 0.004(3)
O1 0.018(3) 0.022(3) 0.019(4) -0.006(3) -0.005(3) 0.011(3)

loop_
_atom_type_symbol
_atom_type_description
_atom_type_scat_dispersion_real
_atom_type_scat_dispersion_imag
_atom_type_scat_source
C C 0.0033 0.0016 'International Tables Vol C Tables 4.2.6.8 and 6.1.1.4'
H H 0.0000 0.0000 'International Tables Vol C Tables 4.2.6.8 and 6.1.1.4'
N N 0.0061 0.0033 'International Tables Vol C Tables 4.2.6.8 and 6.1.1.4'
O O 0.0106 0.0060 'International Tables Vol C Tables 4.2.6.8 and 6.1.1.4'
Cu Cu 0.3201 1.2651 'International Tables Vol C Tables 4.2.6.8 and 6.1.1.4'
I I -0.4742 1.8119 'International Tables Vol C Tables 4.2.6.8 and 6.1.1.4'

loop_
_geom_angle_atom_site_label_1
_geom_angle_atom_site_label_2
_geom_angle_atom_site_label_3
_geom_angle
_geom_angle_site_symmetry_1
_geom_angle_site_symmetry_3
N1 Cu1 N5 167.7(4) . .
N1 Cu1 N8 91.8(4) . 3_674
N5 Cu1 N8 90.7(4) . 3_674
N1 Cu1 N4 91.1(3) . 2_655
N5 Cu1 N4 94.0(3) . 2_655
N8 Cu1 N4 143.5(4) 3_674 2_655
N1 Cu1 O1 84.7(3) . .
N5 Cu1 O1 83.0(3) . .
N8 Cu1 O1 108.5(3) 3_674 .
N4 Cu1 O1 108.0(3) 2_655 .
N4 C1 N1 109.0(9) . .
N4 C1 C2 128.5(10) . .
N1 C1 C2 122.5(9) . .
C1 C2 C3 114.6(9) . .
C1 C2 H2B 108.6 . .
C3 C2 H2B 108.6 . .
C1 C2 H2A 108.6 . .
C3 C2 H2A 108.6 . .
H2B C2 H2A 107.6 . .
O1 C3 C2 106.4(9) . .
O1 C3 H3A 110.4 . .
C2 C3 H3A 110.4 . .
O1 C3 H3B 110.4 . .
C2 C3 H3B 110.4 . .
H3A C3 H3B 108.6 . .
O1 C4 C5 110.1(9) . .
O1 C4 H4B 109.6 . .
C5 C4 H4B 109.6 . .
O1 C4 H4A 109.6 . .
C5 C4 H4A 109.6 . .
H4B C4 H4A 108.1 . .
C6 C5 C4 112.6(9) . .
C6 C5 H5B 109.1 . .
C4 C5 H5B 109.1 . .
C6 C5 H5A 109.1 . .
C4 C5 H5A 109.1 . .
H5B C5 H5A 107.8 . .
N5 C6 N8 107.4(8) . .
N5 C6 C5 125.0(10) . .
N8 C6 C5 127.6(10) . .
I2 I1 I2 78.3(3) 4_554 .
I2 I1 I1 67.7(4) 4_554 4_554
I2 I1 I1 90.1(2) . 4_554
I2 I1 I1 96.2(7) 4_554 2
I2 I1 I1 28.6(3) . 2
I1 I1 I1 117.66(11) 4_554 2
I1 I2 I1 83.8(3) 2 .
I1 I2 I2 101.8(6) 2 4_554
I1 I2 I2 29.5(3) . 4_554
I1 I2 I2 72.2(5) 2 2
I1 I2 I2 92.8(3) . 2
I2 I2 I2 120.46(16) 4_554 2
C1 N1 N2 106.8(9) . .
C1 N1 Cu1 126.7(7) . .
N2 N1 Cu1 126.5(7) . .
N3 N2 N1 107.9(9) . .
N2 N3 N4 107.7(9) . .
C1 N4 N3 108.7(8) . .
C1 N4 Cu1 137.3(7) . 4_564
N3 N4 Cu1 113.7(7) . 4_564
C6 N5 N6 107.7(8) . .
C6 N5 Cu1 123.6(7) . .
N6 N5 Cu1 127.9(7) . .
N7 N6 N5 110.4(8) . .
N6 N7 N8 107.0(8) . .
C6 N8 N7 107.4(8) . .
C6 N8 Cu1 127.1(7) . 3_675
N7 N8 Cu1 125.0(6) . 3_675
C4 O1 C3 111.2(8) . .
C4 O1 Cu1 122.7(6) . .
C3 O1 Cu1 125.8(6) . .

loop_
_geom_bond_atom_site_label_1
_geom_bond_atom_site_label_2
_geom_bond_distance
_geom_bond_site_symmetry_2
Cu1 N1 1.957(9) .
Cu1 N5 1.964(9) .
Cu1 N8 1.988(9) 3_674
Cu1 N4 2.016(8) 2_655
Cu1 O1 2.341(7) .
C1 N4 1.292(13) .
C1 N1 1.331(14) .
C1 C2 1.515(14) .
C2 C3 1.527(17) .
C2 H2B 0.9700 .
C2 H2A 0.9700 .
C3 O1 1.463(12) .
C3 H3A 0.9700 .
C3 H3B 0.9700 .
C4 O1 1.460(13) .
C4 C5 1.498(16) .
C4 H4B 0.9700 .
C4 H4A 0.9700 .
C5 C6 1.481(14) .
C5 H5B 0.9700 .
C5 H5A 0.9700 .
C6 N5 1.345(15) .
C6 N8 1.350(15) .
I1 I2 1.396(13) 4_554
I1 I2 2.698(10) .
I1 I1 2.900(5) 4_554
I1 I1 2.900(5) 2
I2 I1 1.396(13) 2
I2 I2 2.775(7) 4_554
I2 I2 2.775(7) 2
N1 N2 1.350(13) .
N2 N3 1.313(14) .
N3 N4 1.339(14) .
N4 Cu1 2.016(8) 4_564
N5 N6 1.353(13) .
N6 N7 1.290(13) .
N7 N8 1.397(13) .
N8 Cu1 1.988(9) 3_675

loop_
_geom_torsion_atom_site_label_1
_geom_torsion_atom_site_label_2
_geom_torsion_atom_site_label_3
_geom_torsion_atom_site_label_4
_geom_torsion
_geom_torsion_site_symmetry_1
_geom_torsion_site_symmetry_4
N4 C1 C2 C3 117.5(11) . .
N1 C1 C2 C3 -64.0(14) . .
C1 C2 C3 O1 63.0(12) . .
O1 C4 C5 C6 62.2(13) . .
C4 C5 C6 N5 -57.2(16) . .
C4 C5 C6 N8 119.5(12) . .
I2 I1 I2 I1 -127.6(8) 4_554 2
I1 I1 I2 I1 165.3(6) 4_554 2
I1 I1 I2 I2 -67.1(4) 4_554 4_554
I1 I1 I2 I2 127.6(8) 2 4_554
I2 I1 I2 I2 160.7(4) 4_554 2
I1 I1 I2 I2 93.58(19) 4_554 2
I1 I1 I2 I2 -71.7(5) 2 2
N4 C1 N1 N2 0.2(12) . .
C2 C1 N1 N2 -178.6(10) . .
N4 C1 N1 Cu1 -179.1(7) . .
C2 C1 N1 Cu1 2.1(15) . .
N5 Cu1 N1 C1 37(2) . .
N8 Cu1 N1 C1 138.8(9) 3_674 .
N4 Cu1 N1 C1 -77.5(9) 2_655 .
O1 Cu1 N1 C1 30.4(9) . .
N5 Cu1 N1 N2 -142.0(15) . .
N8 Cu1 N1 N2 -40.3(9) 3_674 .
N4 Cu1 N1 N2 103.4(9) 2_655 .
O1 Cu1 N1 N2 -148.7(9) . .
C1 N1 N2 N3 0.0(13) . .
Cu1 N1 N2 N3 179.3(7) . .
N1 N2 N3 N4 -0.2(12) . .
N1 C1 N4 N3 -0.3(11) . .
C2 C1 N4 N3 178.4(12) . .
N1 C1 N4 Cu1 172.3(7) . 4_564
C2 C1 N4 Cu1 -9.0(17) . 4_564
N2 N3 N4 C1 0.3(11) . .
N2 N3 N4 Cu1 -174.2(6) . 4_564
N8 C6 N5 N6 2.6(12) . .
C5 C6 N5 N6 179.8(11) . .
N8 C6 N5 Cu1 173.1(7) . .
C5 C6 N5 Cu1 -9.7(16) . .
N1 Cu1 N5 C6 34(2) . .
N8 Cu1 N5 C6 -67.6(9) 3_674 .
N4 Cu1 N5 C6 148.6(9) 2_655 .
O1 Cu1 N5 C6 40.9(8) . .
N1 Cu1 N5 N6 -157.4(14) . .
N8 Cu1 N5 N6 100.9(8) 3_674 .
N4 Cu1 N5 N6 -43.0(9) 2_655 .
O1 Cu1 N5 N6 -150.6(9) . .
C6 N5 N6 N7 -1.7(12) . .
Cu1 N5 N6 N7 -171.6(7) . .
N5 N6 N7 N8 0.1(11) . .
N5 C6 N8 N7 -2.5(12) . .
C5 C6 N8 N7 -179.7(11) . .
N5 C6 N8 Cu1 -174.9(7) . 3_675
C5 C6 N8 Cu1 7.9(18) . 3_675
N6 N7 N8 C6 1.5(12) . .
N6 N7 N8 Cu1 174.1(7) . 3_675
C5 C4 O1 C3 158.1(9) . .
C5 C4 O1 Cu1 -15.2(12) . .
C2 C3 O1 C4 170.0(9) . .
C2 C3 O1 Cu1 -16.9(12) . .
N1 Cu1 O1 C4 149.8(8) . .
N5 Cu1 O1 C4 -28.8(8) . .
N8 Cu1 O1 C4 59.7(8) 3_674 .
N4 Cu1 O1 C4 -120.7(8) 2_655 .
N1 Cu1 O1 C3 -22.6(8) . .
N5 Cu1 O1 C3 158.9(8) . .
N8 Cu1 O1 C3 -112.7(8) 3_674 .
N4 Cu1 O1 C3 66.9(8) 2_655 .
